data_7250702
loop_
_publ_author_name
'Kaur, Kamalpreet'
'Verma, Harkomal'
'Gangwar, Prabhakar'
'Dhiman, Monisha'
'Jaitak, Vikas'

_publ_section_title
;
 Design, Synthesis and Biological Evaluation of Novel bis
 (indolyl)-Tetrazine Derivatives as Anti-Breast Cancer Agents
;
_journal_name_full 'RSC Medicinal Chemistry'
_journal_paper_doi 10.1039/D5MD00297D
_journal_year 2025
_chemical_formula_moiety 'C23 H19 N3 O2 S'
_chemical_formula_sum 'C23 H19 N3 O2 S'
_chemical_formula_weight 401.47
_space_group_crystal_system monoclinic
_space_group_IT_number 13
_space_group_name_Hall '-P 2yc'
_space_group_name_H-M_alt 'P 1 2/c 1'
_atom_sites_solution_hydrogens geom
_atom_sites_solution_primary dual
_audit_creation_date 2022-02-08
_audit_creation_method
;
Olex2 1.5
(compiled 2021.12.09 svn.r5202d8cf for OlexSys, GUI svn.r6439)
;
_audit_update_record
;
2022-08-08 deposited with the CCDC.	2025-07-23 downloaded from the CCDC.
;
_cell_angle_alpha 90
_cell_angle_beta 94.852(5)
_cell_angle_gamma 90
_cell_formula_units_Z 4
_cell_length_a 16.6720(19)
_cell_length_b 5.8717(6)
_cell_length_c 20.995(3)
_cell_measurement_reflns_used 2699
_cell_measurement_temperature 298
_cell_measurement_theta_max 22.56
_cell_measurement_theta_min 2.39
_cell_volume 2047.9(4)
_computing_cell_refinement 'SAINT V8.40B (?, 2016)'
_computing_data_reduction 'SAINT V8.40B (?, 2016)'
_computing_molecular_graphics 'Olex2 1.5 (Dolomanov et al., 2009)'
_computing_publication_material 'Olex2 1.5 (Dolomanov et al., 2009)'
_computing_structure_refinement 'SHELXL 2018/3 (Sheldrick, 2015)'
_computing_structure_solution 'SHELXT 2018/2 (Sheldrick, 2018)'
_diffrn_ambient_temperature 298.00
_diffrn_detector 'Bruker APEX2 area detector'
_diffrn_detector_area_resol_mean 7.9
_diffrn_detector_type 'CCD area detector'
_diffrn_measured_fraction_theta_full 0.990
_diffrn_measured_fraction_theta_max 0.990
_diffrn_measurement_device 'three-circle diffractometer'
_diffrn_measurement_device_type 'Bruker SMART APEX2 area detector'
_diffrn_measurement_method '\w and \f scans'
_diffrn_radiation_monochromator 'mirror optics'
_diffrn_radiation_probe x-ray
_diffrn_radiation_type MoK\a
_diffrn_radiation_wavelength 0.71073
_diffrn_reflns_av_R_equivalents 0.1085
_diffrn_reflns_av_unetI/netI 0.0835
_diffrn_reflns_Laue_measured_fraction_full 0.990
_diffrn_reflns_Laue_measured_fraction_max 0.990
_diffrn_reflns_limit_h_max 19
_diffrn_reflns_limit_h_min -19
_diffrn_reflns_limit_k_max 6
_diffrn_reflns_limit_k_min -6
_diffrn_reflns_limit_l_max 25
_diffrn_reflns_limit_l_min -24
_diffrn_reflns_number 18000
_diffrn_reflns_point_group_measured_fraction_full 0.990
_diffrn_reflns_point_group_measured_fraction_max 0.990
_diffrn_reflns_theta_full 25.045
_diffrn_reflns_theta_max 25.045
_diffrn_reflns_theta_min 2.211
_diffrn_source 'microfocus sealed X-ray tube'
_diffrn_source_type 'Incoatec I\ms'
_exptl_absorpt_coefficient_mu 0.182
_exptl_absorpt_correction_T_max 0.7452
_exptl_absorpt_correction_T_min 0.5007
_exptl_absorpt_correction_type multi-scan
_exptl_absorpt_process_details
;
SADABS-2016/2 (Bruker,2016/2) was used for absorption correction.
wR2(int) was 0.1532 before and 0.0845 after correction.
The Ratio of minimum to maximum transmission is 0.6719.
The \l/2 correction factor is Not present.
;
_exptl_crystal_colour 'clear colourless'
_exptl_crystal_colour_lustre clear
_exptl_crystal_colour_primary colourless
_exptl_crystal_density_diffrn 1.302
_exptl_crystal_description plate
_exptl_crystal_F_000 840
_exptl_crystal_size_max 0.356
_exptl_crystal_size_mid 0.231
_exptl_crystal_size_min 0.045
_refine_diff_density_max 0.198
_refine_diff_density_min -0.293
_refine_diff_density_rms 0.051
_refine_ls_extinction_method none
_refine_ls_goodness_of_fit_ref 1.029
_refine_ls_hydrogen_treatment constr
_refine_ls_matrix_type full
_refine_ls_number_parameters 263
_refine_ls_number_reflns 3572
_refine_ls_number_restraints 0
_refine_ls_restrained_S_all 1.029
_refine_ls_R_factor_all 0.1008
_refine_ls_R_factor_gt 0.0531
_refine_ls_shift/su_max 0.000
_refine_ls_shift/su_mean 0.000
_refine_ls_structure_factor_coef Fsqd
_refine_ls_weighting_details 'w=1/[\s^2^(Fo^2^)+(0.0475P)^2^+0.5035P] where P=(Fo^2^+2Fc^2^)/3'
_refine_ls_weighting_scheme calc
_refine_ls_wR_factor_gt 0.1089
_refine_ls_wR_factor_ref 0.1330
_reflns_Friedel_coverage 0.000
_reflns_number_gt 2283
_reflns_number_total 3572
_reflns_threshold_expression 'I > 2\s(I)'
_cod_data_source_file d5md00297d2.cif
_cod_data_source_block kam_0m_a
_cod_database_code 7250702
_shelx_shelxl_version_number 2018/3
_shelx_space_group_comment
;
The symmetry employed for this shelxl refinement is uniquely defined
by the following loop, which should always be used as a source of
symmetry information in preference to the above space-group names.
They are only intended as comments.
;
_shelx_estimated_absorpt_t_max 0.992
_shelx_estimated_absorpt_t_min 0.938
_olex2_refinement_description
;
1. Fixed Uiso
 At 1.2 times of:
  All C(H) groups, All C(H,H) groups
 At 1.5 times of:
  All C(H,H,H) groups
2.a Secondary CH2 refined with riding coordinates:
 C7(H7A,H7B)
2.b Aromatic/amide H refined with riding coordinates:
 C3(H3), C2(H2), C1(H1), C15(H15), C4(H4), C5(H5), C18(H18), C19(H19),
 C22(H22), C23(H23), C12(H12), C11(H11), C10(H10), C9(H9)
2.c Idealised Me refined as rotating group:
 C21(H21A,H21B,H21C)
;
_olex2_submission_special_instructions 'No special instructions were received'

loop_
_space_group_symop_operation_xyz
'x, y, z'
'-x, y, -z+1/2'
'-x, -y, -z'
'x, -y, z-1/2'

loop_
_atom_site_label
_atom_site_type_symbol
_atom_site_fract_x
_atom_site_fract_y
_atom_site_fract_z
_atom_site_U_iso_or_equiv
_atom_site_adp_type
_atom_site_occupancy
_atom_site_site_symmetry_order
_atom_site_calc_flag
_atom_site_refinement_flags_posn
_atom_site_refinement_flags_adp
_atom_site_refinement_flags_occupancy
_atom_site_disorder_assembly
_atom_site_disorder_group
S1 S 0.43685(4) 0.72550(11) 0.37409(4) 0.0373(2) Uani 1 1 d . . . . .
N2 N 0.45074(13) 0.5889(4) 0.19397(12) 0.0371(6) Uani 1 1 d . . . . .
O1 O 0.42709(12) 0.5172(3) 0.40757(10) 0.0475(6) Uani 1 1 d . . . . .
O2 O 0.36844(11) 0.8711(3) 0.36195(10) 0.0482(6) Uani 1 1 d . . . . .
N1 N 0.23685(14) 0.2768(4) 0.27049(14) 0.0514(7) Uani 1 1 d . . . . .
C14 C 0.33813(16) 0.5106(5) 0.25149(14) 0.0381(7) Uani 1 1 d . . . . .
N3 N 0.46930(12) 0.6804(4) 0.30096(11) 0.0352(6) Uani 1 1 d . . . . .
C3 C 0.0478(3) 0.2583(9) 0.4480(2) 0.0980(15) Uani 1 1 d . . . . .
H3 H 0.017420 0.290245 0.482085 0.118 Uiso 1 1 calc R U . . .
C2 C 0.1104(3) 0.3884(8) 0.4369(2) 0.1064(17) Uani 1 1 d . . . . .
H2 H 0.122605 0.514885 0.462581 0.128 Uiso 1 1 calc R U . . .
C1 C 0.1577(2) 0.3383(7) 0.3877(2) 0.0870(14) Uani 1 1 d . . . . .
H1 H 0.201347 0.431214 0.381036 0.104 Uiso 1 1 calc R U . . .
C6 C 0.14150(18) 0.1564(5) 0.34895(17) 0.0530(9) Uani 1 1 d . . . . .
C7 C 0.19386(19) 0.0888(5) 0.29686(18) 0.0589(10) Uani 1 1 d . . . . .
H7A H 0.232719 -0.023234 0.313900 0.071 Uiso 1 1 calc R U . . .
H7B H 0.160368 0.016727 0.262578 0.071 Uiso 1 1 calc R U . . .
C15 C 0.31508(17) 0.3333(5) 0.28743(16) 0.0470(8) Uani 1 1 d . . . . .
H15 H 0.348057 0.260833 0.319142 0.056 Uiso 1 1 calc R U . . .
C16 C 0.41987(16) 0.5973(4) 0.24806(14) 0.0336(7) Uani 1 1 d . . . . .
C4 C 0.0290(3) 0.0792(9) 0.4093(3) 0.117(2) Uani 1 1 d . . . . .
H4 H -0.015717 -0.009550 0.415921 0.140 Uiso 1 1 calc R U . . .
C5 C 0.0757(2) 0.0264(7) 0.3599(2) 0.0931(15) Uani 1 1 d . . . . .
H5 H 0.062275 -0.098324 0.333850 0.112 Uiso 1 1 calc R U . . .
C17 C 0.52081(17) 0.8712(4) 0.41003(14) 0.0371(7) Uani 1 1 d . . . . .
C18 C 0.56408(18) 0.7776(5) 0.46198(14) 0.0430(8) Uani 1 1 d . . . . .
H18 H 0.548832 0.638535 0.478383 0.052 Uiso 1 1 calc R U . . .
C19 C 0.63057(19) 0.8919(5) 0.48973(16) 0.0496(8) Uani 1 1 d . . . . .
H19 H 0.659443 0.830226 0.525474 0.060 Uiso 1 1 calc R U . . .
C20 C 0.65492(19) 1.0979(5) 0.46492(17) 0.0496(8) Uani 1 1 d . . . . .
C21 C 0.7283(2) 1.2199(6) 0.4948(2) 0.0714(11) Uani 1 1 d . . . . .
H21A H 0.758708 1.279849 0.461757 0.107 Uiso 1 1 calc R U . . .
H21B H 0.761053 1.115059 0.520633 0.107 Uiso 1 1 calc R U . . .
H21C H 0.711822 1.342457 0.520997 0.107 Uiso 1 1 calc R U . . .
C22 C 0.6100(2) 1.1879(5) 0.41301(17) 0.0520(9) Uani 1 1 d . . . . .
H22 H 0.625442 1.326256 0.396290 0.062 Uiso 1 1 calc R U . . .
C23 C 0.54279(19) 1.0789(5) 0.38504(16) 0.0481(8) Uani 1 1 d . . . . .
H23 H 0.512803 1.142970 0.350197 0.058 Uiso 1 1 calc R U . . .
C8 C 0.20772(18) 0.4214(5) 0.22242(17) 0.0509(9) Uani 1 1 d . . . . .
C13 C 0.27021(17) 0.5685(5) 0.20824(15) 0.0433(8) Uani 1 1 d . . . . .
C12 C 0.2561(2) 0.7299(6) 0.15971(18) 0.0637(10) Uani 1 1 d . . . . .
H12 H 0.296639 0.828774 0.149508 0.076 Uiso 1 1 calc R U . . .
C11 C 0.1813(2) 0.7394(8) 0.1275(2) 0.0934(15) Uani 1 1 d . . . . .
H11 H 0.171404 0.845375 0.094872 0.112 Uiso 1 1 calc R U . . .
C10 C 0.1193(3) 0.5924(8) 0.1427(3) 0.1047(17) Uani 1 1 d . . . . .
H10 H 0.069000 0.603791 0.120106 0.126 Uiso 1 1 calc R U . . .
C9 C 0.1314(2) 0.4323(7) 0.1901(2) 0.0797(13) Uani 1 1 d . . . . .
H9 H 0.090323 0.335067 0.200219 0.096 Uiso 1 1 calc R U . . .

loop_
_atom_site_aniso_label
_atom_site_aniso_U_11
_atom_site_aniso_U_22
_atom_site_aniso_U_33
_atom_site_aniso_U_23
_atom_site_aniso_U_13
_atom_site_aniso_U_12
S1 0.0443(4) 0.0405(4) 0.0276(5) 0.0025(3) 0.0072(3) 0.0032(3)
N2 0.0343(13) 0.0450(13) 0.0316(15) -0.0008(11) 0.0005(11) -0.0069(10)
O1 0.0622(13) 0.0440(11) 0.0366(14) 0.0093(10) 0.0064(11) -0.0062(10)
O2 0.0441(12) 0.0517(12) 0.0494(15) 0.0020(10) 0.0082(10) 0.0135(10)
N1 0.0395(14) 0.0519(15) 0.063(2) 0.0142(14) 0.0038(14) -0.0085(12)
C14 0.0356(16) 0.0427(16) 0.0358(19) 0.0027(14) 0.0021(14) -0.0014(13)
N3 0.0322(12) 0.0465(13) 0.0269(15) 0.0012(11) 0.0029(11) 0.0053(10)
C3 0.093(3) 0.111(4) 0.094(4) -0.004(3) 0.036(3) -0.014(3)
C2 0.105(4) 0.122(4) 0.095(4) -0.033(3) 0.024(3) -0.032(3)
C1 0.074(3) 0.098(3) 0.092(4) -0.021(3) 0.025(3) -0.033(2)
C6 0.0437(18) 0.0536(19) 0.061(3) 0.0127(17) 0.0000(17) -0.0068(15)
C7 0.0498(19) 0.0532(19) 0.074(3) 0.0102(18) 0.0077(19) -0.0150(15)
C15 0.0397(18) 0.0515(18) 0.049(2) 0.0088(16) 0.0002(16) -0.0024(14)
C16 0.0383(16) 0.0346(14) 0.0278(18) 0.0028(13) 0.0025(14) 0.0027(12)
C4 0.108(4) 0.118(4) 0.134(5) -0.003(4) 0.061(4) -0.048(3)
C5 0.085(3) 0.079(3) 0.121(4) -0.008(3) 0.043(3) -0.036(2)
C17 0.0475(17) 0.0359(15) 0.0282(19) -0.0014(13) 0.0061(15) 0.0023(13)
C18 0.0567(19) 0.0444(16) 0.0274(19) 0.0045(14) 0.0010(16) -0.0031(15)
C19 0.059(2) 0.0562(19) 0.032(2) 0.0016(15) -0.0024(16) 0.0013(16)
C20 0.057(2) 0.0485(18) 0.044(2) -0.0110(16) 0.0069(18) -0.0041(15)
C21 0.066(2) 0.073(2) 0.073(3) -0.012(2) -0.006(2) -0.0164(19)
C22 0.066(2) 0.0365(16) 0.053(2) 0.0010(16) 0.0035(19) -0.0053(16)
C23 0.059(2) 0.0391(16) 0.046(2) 0.0055(15) 0.0046(17) 0.0041(15)
C8 0.0375(17) 0.0597(19) 0.055(2) 0.0064(17) 0.0004(17) -0.0025(15)
C13 0.0397(17) 0.0505(17) 0.039(2) 0.0039(15) 0.0003(15) -0.0012(14)
C12 0.055(2) 0.078(2) 0.057(3) 0.025(2) -0.0035(18) 0.0000(18)
C11 0.066(3) 0.118(3) 0.091(4) 0.054(3) -0.021(2) -0.003(3)
C10 0.056(2) 0.133(4) 0.118(4) 0.050(3) -0.033(3) -0.007(3)
C9 0.045(2) 0.097(3) 0.093(4) 0.025(3) -0.015(2) -0.0141(19)

loop_
_atom_type_symbol
_atom_type_description
_atom_type_scat_dispersion_real
_atom_type_scat_dispersion_imag
_atom_type_scat_source
C C 0.0033 0.0016 'International Tables Vol C Tables 4.2.6.8 and 6.1.1.4'
H H 0.0000 0.0000 'International Tables Vol C Tables 4.2.6.8 and 6.1.1.4'
N N 0.0061 0.0033 'International Tables Vol C Tables 4.2.6.8 and 6.1.1.4'
O O 0.0106 0.0060 'International Tables Vol C Tables 4.2.6.8 and 6.1.1.4'
S S 0.1246 0.1234 'International Tables Vol C Tables 4.2.6.8 and 6.1.1.4'

loop_
_geom_angle_atom_site_label_1
_geom_angle_atom_site_label_2
_geom_angle_atom_site_label_3
_geom_angle
_geom_angle_site_symmetry_1
_geom_angle_site_symmetry_3
_geom_angle_publ_flag
O1 S1 O2 118.53(12) . . ?
O1 S1 N3 111.81(11) . . ?
O1 S1 C17 109.02(13) . . ?
O2 S1 N3 104.07(12) . . ?
O2 S1 C17 112.33(13) . . ?
N3 S1 C17 99.32(12) . . ?
C16 N2 N3 111.1(2) . 2_655 ?
C15 N1 C7 125.3(3) . . ?
C15 N1 C8 108.2(2) . . ?
C8 N1 C7 126.5(3) . . ?
C15 C14 C16 127.0(3) . . ?
C15 C14 C13 106.8(2) . . ?
C13 C14 C16 125.2(3) . . ?
N2 N3 S1 111.00(18) 2_655 . ?
C16 N3 S1 123.89(17) . . ?
C16 N3 N2 114.0(2) . 2_655 ?
C2 C3 H3 120.4 . . ?
C2 C3 C4 119.2(4) . . ?
C4 C3 H3 120.4 . . ?
C3 C2 H2 119.5 . . ?
C3 C2 C1 120.9(4) . . ?
C1 C2 H2 119.5 . . ?
C2 C1 H1 119.4 . . ?
C6 C1 C2 121.3(4) . . ?
C6 C1 H1 119.4 . . ?
C1 C6 C7 123.0(3) . . ?
C1 C6 C5 117.3(4) . . ?
C5 C6 C7 119.7(3) . . ?
N1 C7 C6 114.3(3) . . ?
N1 C7 H7A 108.7 . . ?
N1 C7 H7B 108.7 . . ?
C6 C7 H7A 108.7 . . ?
C6 C7 H7B 108.7 . . ?
H7A C7 H7B 107.6 . . ?
N1 C15 H15 124.7 . . ?
C14 C15 N1 110.5(3) . . ?
C14 C15 H15 124.7 . . ?
N2 C16 C14 118.3(3) . . ?
N2 C16 N3 117.2(2) . . ?
N3 C16 C14 124.4(2) . . ?
C3 C4 H4 119.7 . . ?
C3 C4 C5 120.6(4) . . ?
C5 C4 H4 119.7 . . ?
C6 C5 C4 120.6(4) . . ?
C6 C5 H5 119.7 . . ?
C4 C5 H5 119.7 . . ?
C18 C17 S1 119.6(2) . . ?
C18 C17 C23 121.0(3) . . ?
C23 C17 S1 119.5(2) . . ?
C17 C18 H18 120.3 . . ?
C17 C18 C19 119.4(3) . . ?
C19 C18 H18 120.3 . . ?
C18 C19 H19 119.6 . . ?
C18 C19 C20 120.9(3) . . ?
C20 C19 H19 119.6 . . ?
C19 C20 C21 120.6(3) . . ?
C22 C20 C19 118.3(3) . . ?
C22 C20 C21 121.0(3) . . ?
C20 C21 H21A 109.5 . . ?
C20 C21 H21B 109.5 . . ?
C20 C21 H21C 109.5 . . ?
H21A C21 H21B 109.5 . . ?
H21A C21 H21C 109.5 . . ?
H21B C21 H21C 109.5 . . ?
C20 C22 H22 119.1 . . ?
C20 C22 C23 121.9(3) . . ?
C23 C22 H22 119.1 . . ?
C17 C23 H23 120.7 . . ?
C22 C23 C17 118.5(3) . . ?
C22 C23 H23 120.7 . . ?
N1 C8 C13 108.2(3) . . ?
N1 C8 C9 129.6(3) . . ?
C9 C8 C13 122.1(3) . . ?
C8 C13 C14 106.3(3) . . ?
C12 C13 C14 134.4(3) . . ?
C12 C13 C8 119.3(3) . . ?
C13 C12 H12 120.7 . . ?
C11 C12 C13 118.6(3) . . ?
C11 C12 H12 120.7 . . ?
C12 C11 H11 119.3 . . ?
C12 C11 C10 121.4(4) . . ?
C10 C11 H11 119.3 . . ?
C11 C10 H10 119.3 . . ?
C9 C10 C11 121.3(4) . . ?
C9 C10 H10 119.3 . . ?
C8 C9 H9 121.4 . . ?
C10 C9 C8 117.2(3) . . ?
C10 C9 H9 121.4 . . ?

loop_
_geom_bond_atom_site_label_1
_geom_bond_atom_site_label_2
_geom_bond_distance
_geom_bond_site_symmetry_2
_geom_bond_publ_flag
S1 O1 1.4269(19) . ?
S1 O2 1.4310(19) . ?
S1 N3 1.691(2) . ?
S1 C17 1.756(3) . ?
N2 N3 1.433(3) 2_655 ?
N2 C16 1.287(3) . ?
N1 C7 1.451(3) . ?
N1 C15 1.364(4) . ?
N1 C8 1.376(4) . ?
C14 C15 1.360(4) . ?
C14 C16 1.462(4) . ?
C14 C13 1.431(4) . ?
N3 C16 1.413(4) . ?
C3 H3 0.9300 . ?
C3 C2 1.330(6) . ?
C3 C4 1.350(6) . ?
C2 H2 0.9300 . ?
C2 C1 1.383(6) . ?
C1 H1 0.9300 . ?
C1 C6 1.356(5) . ?
C6 C7 1.509(4) . ?
C6 C5 1.372(4) . ?
C7 H7A 0.9700 . ?
C7 H7B 0.9700 . ?
C15 H15 0.9300 . ?
C4 H4 0.9300 . ?
C4 C5 1.383(6) . ?
C5 H5 0.9300 . ?
C17 C18 1.371(4) . ?
C17 C23 1.389(4) . ?
C18 H18 0.9300 . ?
C18 C19 1.382(4) . ?
C19 H19 0.9300 . ?
C19 C20 1.391(4) . ?
C20 C21 1.508(5) . ?
C20 C22 1.374(5) . ?
C21 H21A 0.9600 . ?
C21 H21B 0.9600 . ?
C21 H21C 0.9600 . ?
C22 H22 0.9300 . ?
C22 C23 1.378(4) . ?
C23 H23 0.9300 . ?
C8 C13 1.405(4) . ?
C8 C9 1.392(5) . ?
C13 C12 1.397(4) . ?
C12 H12 0.9300 . ?
C12 C11 1.368(5) . ?
C11 H11 0.9300 . ?
C11 C10 1.404(5) . ?
C10 H10 0.9300 . ?
C10 C9 1.372(6) . ?
C9 H9 0.9300 . ?

loop_
_geom_torsion_atom_site_label_1
_geom_torsion_atom_site_label_2
_geom_torsion_atom_site_label_3
_geom_torsion_atom_site_label_4
_geom_torsion
_geom_torsion_site_symmetry_1
_geom_torsion_site_symmetry_2
_geom_torsion_site_symmetry_3
_geom_torsion_site_symmetry_4
_geom_torsion_publ_flag
S1 N3 C16 N2 174.40(19) . . . . ?
S1 N3 C16 C14 -8.7(4) . . . . ?
S1 C17 C18 C19 179.4(2) . . . . ?
S1 C17 C23 C22 -178.5(2) . . . . ?
N2 N3 C16 N2 -45.2(3) 2_655 . . . ?
N2 N3 C16 C14 131.7(2) 2_655 . . . ?
O1 S1 N3 N2 -66.42(19) . . . 2_655 ?
O1 S1 N3 C16 75.0(2) . . . . ?
O1 S1 C17 C18 -0.1(3) . . . . ?
O1 S1 C17 C23 179.3(2) . . . . ?
O2 S1 N3 N2 164.49(16) . . . 2_655 ?
O2 S1 N3 C16 -54.1(2) . . . . ?
O2 S1 C17 C18 133.3(2) . . . . ?
O2 S1 C17 C23 -47.2(3) . . . . ?
N1 C8 C13 C14 -1.7(3) . . . . ?
N1 C8 C13 C12 178.7(3) . . . . ?
N1 C8 C9 C10 -178.6(4) . . . . ?
C14 C13 C12 C11 -179.3(4) . . . . ?
N3 S1 C17 C18 -117.2(2) . . . . ?
N3 S1 C17 C23 62.3(2) . . . . ?
N3 N2 C16 C14 180.0(2) 2_655 . . . ?
N3 N2 C16 N3 -3.0(3) 2_655 . . . ?
C3 C2 C1 C6 0.5(8) . . . . ?
C3 C4 C5 C6 -0.6(9) . . . . ?
C2 C3 C4 C5 2.1(9) . . . . ?
C2 C1 C6 C7 -176.8(4) . . . . ?
C2 C1 C6 C5 1.0(7) . . . . ?
C1 C6 C7 N1 -28.3(5) . . . . ?
C1 C6 C5 C4 -1.0(7) . . . . ?
C7 N1 C15 C14 176.9(3) . . . . ?
C7 N1 C8 C13 -175.9(3) . . . . ?
C7 N1 C8 C9 3.5(6) . . . . ?
C7 C6 C5 C4 177.0(4) . . . . ?
C15 N1 C7 C6 98.4(4) . . . . ?
C15 N1 C8 C13 1.3(4) . . . . ?
C15 N1 C8 C9 -179.3(4) . . . . ?
C15 C14 C16 N2 117.8(3) . . . . ?
C15 C14 C16 N3 -59.0(4) . . . . ?
C15 C14 C13 C8 1.5(3) . . . . ?
C15 C14 C13 C12 -179.0(4) . . . . ?
C16 C14 C15 N1 -169.7(3) . . . . ?
C16 C14 C13 C8 170.7(3) . . . . ?
C16 C14 C13 C12 -9.9(5) . . . . ?
C4 C3 C2 C1 -2.1(9) . . . . ?
C5 C6 C7 N1 153.9(4) . . . . ?
C17 S1 N3 N2 48.51(18) . . . 2_655 ?
C17 S1 N3 C16 -170.1(2) . . . . ?
C17 C18 C19 C20 -1.2(4) . . . . ?
C18 C17 C23 C22 1.0(4) . . . . ?
C18 C19 C20 C21 -179.0(3) . . . . ?
C18 C19 C20 C22 1.6(4) . . . . ?
C19 C20 C22 C23 -0.6(5) . . . . ?
C20 C22 C23 C17 -0.6(5) . . . . ?
C21 C20 C22 C23 180.0(3) . . . . ?
C23 C17 C18 C19 -0.1(4) . . . . ?
C8 N1 C7 C6 -84.9(4) . . . . ?
C8 N1 C15 C14 -0.3(4) . . . . ?
C8 C13 C12 C11 0.1(5) . . . . ?
C13 C14 C15 N1 -0.8(3) . . . . ?
C13 C14 C16 N2 -49.2(4) . . . . ?
C13 C14 C16 N3 134.0(3) . . . . ?
C13 C8 C9 C10 0.7(6) . . . . ?
C13 C12 C11 C10 0.5(7) . . . . ?
C12 C11 C10 C9 -0.5(8) . . . . ?
C11 C10 C9 C8 -0.1(7) . . . . ?
C9 C8 C13 C14 178.8(3) . . . . ?
C9 C8 C13 C12 -0.7(5) . . . . ?
